data_2233372
loop_
_publ_author_name
'Praveen, A. S.'
'Yathirajan, H. S.'
'Harrison, William T. A.'
'Slawin, Alexandra M. Z.'

_publ_section_title
;
 1-[Amino(4-chlorophenyl)methyl]-6-bromonaphthalen-2-ol
;
_journal_coeditor_code BQ2335
_journal_issue 2
_journal_name_full 'Acta Crystallographica Section E'
_journal_page_first o535
_journal_paper_doi 10.1107/S1600536812002905
_journal_volume 68
_journal_year 2012
_chemical_formula_iupac 'C17 H13 Br Cl N O'
_chemical_formula_moiety 'C17 H13 Br Cl N O'
_chemical_formula_sum 'C17 H13 Br Cl N O'
_chemical_formula_weight 361.64
_chemical_name_systematic
;
1-[Amino(4-chlorophenyl)methyl]-6-bromonaphthalen-2-ol
;
_space_group_IT_number 2
_symmetry_cell_setting triclinic
_symmetry_space_group_name_Hall '-P 1'
_symmetry_space_group_name_H-M 'P -1'
_atom_sites_solution_hydrogens geom
_atom_sites_solution_primary direct
_atom_sites_solution_secondary difmap
_audit_creation_method SHELXL97
_cell_angle_alpha 67.64(2)
_cell_angle_beta 79.43(2)
_cell_angle_gamma 85.32(2)
_cell_formula_units_Z 2
_cell_length_a 4.8026(15)
_cell_length_b 10.785(3)
_cell_length_c 15.086(4)
_cell_measurement_reflns_used 2706
_cell_measurement_temperature 73(2)
_cell_measurement_theta_max 28.5
_cell_measurement_theta_min 2.0
_cell_volume 710.3(4)
_computing_cell_refinement 'CrystalClear (Rigaku, 2009)'
_computing_data_collection 'CrystalClear (Rigaku, 2009)'
_computing_data_reduction 'CrystalClear (Rigaku, 2009)'
_computing_molecular_graphics 'ORTEP-3 (Farrugia, 1997)'
_computing_publication_material 'SHELXL97 (Sheldrick, 2008)'
_computing_structure_refinement 'SHELXL97 (Sheldrick, 2008)'
_computing_structure_solution 'SHELXS97 (Sheldrick, 2008)'
_diffrn_ambient_temperature 73(2)
_diffrn_measured_fraction_theta_full 0.968
_diffrn_measured_fraction_theta_max 0.968
_diffrn_measurement_device_type 'Rigaku Mercury CCD'
_diffrn_measurement_method \w
_diffrn_radiation_monochromator graphite
_diffrn_radiation_source 'fine-focus sealed tube'
_diffrn_radiation_type MoK\a
_diffrn_radiation_wavelength 0.71073
_diffrn_reflns_av_R_equivalents 0.0433
_diffrn_reflns_av_sigmaI/netI 0.0608
_diffrn_reflns_limit_h_max 4
_diffrn_reflns_limit_h_min -5
_diffrn_reflns_limit_k_max 10
_diffrn_reflns_limit_k_min -12
_diffrn_reflns_limit_l_max 17
_diffrn_reflns_limit_l_min -17
_diffrn_reflns_number 4392
_diffrn_reflns_theta_full 24.99
_diffrn_reflns_theta_max 24.99
_diffrn_reflns_theta_min 2.03
_diffrn_standards_decay_% 0
_exptl_absorpt_coefficient_mu 3.078
_exptl_absorpt_correction_T_max 0.7483
_exptl_absorpt_correction_T_min 0.7089
_exptl_absorpt_correction_type multi-scan
_exptl_absorpt_process_details '(CrystalClear; Rigaku, 2009)'
_exptl_crystal_colour colourless
_exptl_crystal_density_diffrn 1.691
_exptl_crystal_density_method 'not measured'
_exptl_crystal_description prism
_exptl_crystal_F_000 364
_exptl_crystal_size_max 0.12
_exptl_crystal_size_mid 0.10
_exptl_crystal_size_min 0.10
_refine_diff_density_max 0.392
_refine_diff_density_min -0.423
_refine_ls_extinction_method none
_refine_ls_goodness_of_fit_ref 1.054
_refine_ls_hydrogen_treatment mixed
_refine_ls_matrix_type full
_refine_ls_number_parameters 199
_refine_ls_number_reflns 2426
_refine_ls_number_restraints 0
_refine_ls_restrained_S_all 1.054
_refine_ls_R_factor_all 0.0386
_refine_ls_R_factor_gt 0.0350
_refine_ls_shift/su_max 0.000
_refine_ls_shift/su_mean 0.000
_refine_ls_structure_factor_coef Fsqd
_refine_ls_weighting_details 'calc w = 1/[\s^2^(Fo^2^)+(0.0351P)^2^] where P=(Fo^2^+2Fc^2^)/3'
_refine_ls_weighting_scheme calc
_refine_ls_wR_factor_gt 0.0793
_refine_ls_wR_factor_ref 0.0818
_reflns_number_gt 2222
_reflns_number_total 2426
_reflns_threshold_expression I>2\s(I)
_cod_data_source_file bq2335.cif
_cod_data_source_block I
_cod_database_code 2233372
_cod_database_fobs_code 2233372

loop_
_symmetry_equiv_pos_as_xyz
'x, y, z'
'-x, -y, -z'

loop_
_atom_site_type_symbol
_atom_site_label
_atom_site_fract_x
_atom_site_fract_y
_atom_site_fract_z
_atom_site_U_iso_or_equiv
_atom_site_adp_type
_atom_site_calc_flag
_atom_site_refinement_flags
_atom_site_occupancy
_atom_site_symmetry_multiplicity
C C1 0.3027(6) 0.3901(3) 0.3133(2) 0.0134(6) Uani d . 1 1
C C2 0.5552(6) 0.3781(3) 0.2503(2) 0.0145(6) Uani d . 1 1
H H2 0.6413 0.4571 0.2020 0.017 Uiso calc R 1 1
C C3 0.6762(6) 0.2570(3) 0.2573(2) 0.0173(6) Uani d . 1 1
H H3 0.8447 0.2519 0.2145 0.021 Uiso calc R 1 1
C C4 0.5505(6) 0.1395(3) 0.3281(2) 0.0166(6) Uani d . 1 1
C C5 0.3108(6) 0.1435(3) 0.3906(2) 0.0169(6) Uani d . 1 1
H H5 0.2297 0.0626 0.4380 0.020 Uiso calc R 1 1
C C6 0.1816(6) 0.2684(3) 0.3853(2) 0.0151(6) Uani d . 1 1
C C7 -0.0704(6) 0.2745(3) 0.4498(2) 0.0164(6) Uani d . 1 1
H H7 -0.1529 0.1938 0.4969 0.020 Uiso calc R 1 1
C C8 -0.1952(6) 0.3941(3) 0.4448(2) 0.0162(6) Uani d . 1 1
H H8 -0.3644 0.3966 0.4881 0.019 Uiso calc R 1 1
C C9 -0.0740(6) 0.5139(3) 0.3759(2) 0.0142(6) Uani d . 1 1
C C10 0.1691(6) 0.5154(3) 0.3095(2) 0.0130(6) Uani d . 1 1
C C11 0.2826(6) 0.6491(3) 0.2339(2) 0.0145(6) Uani d . 1 1
H H11 0.4849 0.6360 0.2076 0.017 Uiso calc R 1 1
C C12 0.1154(5) 0.7008(3) 0.1501(2) 0.0131(6) Uani d . 1 1
C C13 0.1219(6) 0.6284(3) 0.0903(2) 0.0190(7) Uani d . 1 1
H H13 0.2285 0.5470 0.1035 0.023 Uiso calc R 1 1
C C14 -0.0228(6) 0.6719(3) 0.0123(2) 0.0208(7) Uani d . 1 1
H H14 -0.0159 0.6213 -0.0276 0.025 Uiso calc R 1 1
C C15 -0.1785(6) 0.7909(3) -0.0065(2) 0.0177(6) Uani d . 1 1
C C16 -0.1916(6) 0.8636(3) 0.0518(2) 0.0177(7) Uani d . 1 1
H H16 -0.3005 0.9443 0.0389 0.021 Uiso calc R 1 1
C C17 -0.0441(6) 0.8183(3) 0.1297(2) 0.0161(6) Uani d . 1 1
H H17 -0.0530 0.8689 0.1698 0.019 Uiso calc R 1 1
Cl Cl1 -0.35388(15) 0.84899(8) -0.10638(5) 0.0249(2) Uani d . 1 1
Br Br1 0.72536(6) -0.02865(3) 0.33594(2) 0.02405(14) Uani d . 1 1
O O1 -0.2084(4) 0.6319(2) 0.37570(15) 0.0169(5) Uani d . 1 1
H H1O -0.070(6) 0.692(3) 0.345(2) 0.020 Uiso d . 1 1
N N1 0.2704(5) 0.7469(3) 0.2819(2) 0.0165(5) Uani d . 1 1
H H1N 0.322(6) 0.827(3) 0.240(2) 0.020 Uiso d . 1 1
H H2N 0.387(6) 0.725(3) 0.321(2) 0.020 Uiso d . 1 1

loop_
_atom_site_aniso_label
_atom_site_aniso_U_11
_atom_site_aniso_U_22
_atom_site_aniso_U_33
_atom_site_aniso_U_12
_atom_site_aniso_U_13
_atom_site_aniso_U_23
C1 0.0138(14) 0.0130(14) 0.0145(16) -0.0014(12) -0.0055(12) -0.0047(12)
C2 0.0184(15) 0.0143(15) 0.0103(15) -0.0028(12) -0.0043(12) -0.0025(12)
C3 0.0168(15) 0.0195(15) 0.0168(17) 0.0000(13) -0.0032(12) -0.0079(13)
C4 0.0187(15) 0.0134(14) 0.0200(17) 0.0031(12) -0.0079(13) -0.0073(13)
C5 0.0197(16) 0.0143(14) 0.0172(17) -0.0024(12) -0.0062(13) -0.0048(13)
C6 0.0190(15) 0.0143(14) 0.0126(16) -0.0024(12) -0.0059(12) -0.0037(13)
C7 0.0160(15) 0.0181(15) 0.0122(16) -0.0037(12) -0.0034(12) -0.0014(13)
C8 0.0126(14) 0.0232(16) 0.0126(16) -0.0020(13) -0.0019(12) -0.0063(13)
C9 0.0136(14) 0.0145(14) 0.0155(16) 0.0029(12) -0.0071(12) -0.0054(13)
C10 0.0143(14) 0.0104(13) 0.0137(15) 0.0002(11) -0.0062(12) -0.0024(12)
C11 0.0134(14) 0.0119(14) 0.0189(16) 0.0003(12) -0.0034(12) -0.0062(13)
C12 0.0092(14) 0.0123(14) 0.0114(15) -0.0044(11) 0.0029(11) 0.0014(12)
C13 0.0210(16) 0.0148(15) 0.0186(17) -0.0001(13) -0.0045(13) -0.0029(13)
C14 0.0252(17) 0.0189(16) 0.0172(17) -0.0056(14) 0.0001(13) -0.0064(14)
C15 0.0127(14) 0.0241(16) 0.0128(16) -0.0036(12) -0.0036(12) -0.0017(13)
C16 0.0136(15) 0.0161(15) 0.0211(18) 0.0006(12) -0.0021(12) -0.0051(13)
C17 0.0157(15) 0.0162(15) 0.0168(16) -0.0024(12) -0.0019(12) -0.0065(13)
Cl1 0.0262(4) 0.0295(4) 0.0186(4) 0.0006(4) -0.0098(3) -0.0059(4)
Br1 0.0327(2) 0.01573(19) 0.0253(2) 0.00657(14) -0.00654(15) -0.00993(15)
O1 0.0136(10) 0.0140(10) 0.0218(12) 0.0029(8) -0.0019(9) -0.0063(9)
N1 0.0194(14) 0.0112(12) 0.0198(15) 0.0006(11) -0.0084(11) -0.0047(11)

loop_
_atom_type_symbol
_atom_type_description
_atom_type_scat_dispersion_real
_atom_type_scat_dispersion_imag
_atom_type_scat_source
C C 0.0033 0.0016 'International Tables Vol C Tables 4.2.6.8 and 6.1.1.4'
H H 0.0000 0.0000 'International Tables Vol C Tables 4.2.6.8 and 6.1.1.4'
N N 0.0061 0.0033 'International Tables Vol C Tables 4.2.6.8 and 6.1.1.4'
O O 0.0106 0.0060 'International Tables Vol C Tables 4.2.6.8 and 6.1.1.4'
Cl Cl 0.1484 0.1585 'International Tables Vol C Tables 4.2.6.8 and 6.1.1.4'
Br Br -0.2901 2.4595 'International Tables Vol C Tables 4.2.6.8 and 6.1.1.4'

loop_
_geom_angle_atom_site_label_1
_geom_angle_atom_site_label_2
_geom_angle_atom_site_label_3
_geom_angle
C2 C1 C6 117.0(2)
C2 C1 C10 124.0(3)
C6 C1 C10 118.9(2)
C3 C2 C1 122.0(3)
C3 C2 H2 119.0
C1 C2 H2 119.0
C2 C3 C4 119.6(3)
C2 C3 H3 120.2
C4 C3 H3 120.2
C5 C4 C3 121.6(3)
C5 C4 Br1 119.9(2)
C3 C4 Br1 118.5(2)
C4 C5 C6 120.0(3)
C4 C5 H5 120.0
C6 C5 H5 120.0
C5 C6 C7 120.8(3)
C5 C6 C1 119.9(2)
C7 C6 C1 119.3(2)
C8 C7 C6 120.9(3)
C8 C7 H7 119.5
C6 C7 H7 119.5
C7 C8 C9 120.0(2)
C7 C8 H8 120.0
C9 C8 H8 120.0
O1 C9 C10 120.7(3)
O1 C9 C8 117.1(2)
C10 C9 C8 122.2(2)
C9 C10 C1 118.6(3)
C9 C10 C11 119.4(2)
C1 C10 C11 122.0(2)
N1 C11 C12 110.7(2)
N1 C11 C10 108.7(2)
C12 C11 C10 111.4(2)
N1 C11 H11 108.6
C12 C11 H11 108.6
C10 C11 H11 108.6
C17 C12 C13 117.9(3)
C17 C12 C11 122.8(2)
C13 C12 C11 119.4(2)
C14 C13 C12 121.7(3)
C14 C13 H13 119.1
C12 C13 H13 119.1
C13 C14 C15 118.8(3)
C13 C14 H14 120.6
C15 C14 H14 120.6
C16 C15 C14 120.7(3)
C16 C15 Cl1 120.0(2)
C14 C15 Cl1 119.3(2)
C15 C16 C17 119.5(3)
C15 C16 H16 120.2
C17 C16 H16 120.2
C12 C17 C16 121.3(3)
C12 C17 H17 119.3
C16 C17 H17 119.3
C9 O1 H1O 102.5(18)
C11 N1 H1N 112(2)
C11 N1 H2N 110(2)
H1N N1 H2N 105(3)

loop_
_geom_bond_atom_site_label_1
_geom_bond_atom_site_label_2
_geom_bond_distance
C1 C2 1.427(4)
C1 C6 1.432(4)
C1 C10 1.434(4)
C2 C3 1.360(4)
C2 H2 0.9500
C3 C4 1.403(4)
C3 H3 0.9500
C4 C5 1.357(4)
C4 Br1 1.906(3)
C5 C6 1.416(4)
C5 H5 0.9500
C6 C7 1.421(4)
C7 C8 1.359(4)
C7 H7 0.9500
C8 C9 1.403(4)
C8 H8 0.9500
C9 O1 1.378(3)
C9 C10 1.388(4)
C10 C11 1.525(4)
C11 N1 1.482(3)
C11 C12 1.522(4)
C11 H11 1.0000
C12 C17 1.385(4)
C12 C13 1.395(4)
C13 C14 1.384(4)
C13 H13 0.9500
C14 C15 1.390(4)
C14 H14 0.9500
C15 C16 1.374(4)
C15 Cl1 1.741(3)
C16 C17 1.391(4)
C16 H16 0.9500
C17 H17 0.9500
O1 H1O 0.90(3)
N1 H1N 0.88(3)
N1 H2N 0.84(3)

loop_
_geom_hbond_atom_site_label_D
_geom_hbond_atom_site_label_H
_geom_hbond_atom_site_label_A
_geom_hbond_site_symmetry_A
_geom_hbond_distance_DH
_geom_hbond_distance_HA
_geom_hbond_distance_DA
_geom_hbond_angle_DHA
O1 H1O N1 . 0.90(3) 1.76(3) 2.601(3) 155(3)
N1 H2N O1 1_655 0.84(3) 2.26(3) 3.043(3) 155(3)
C8 H8 O1 2_466 0.95 2.57 3.510(4) 171
C11 H11 Cg1 1_655 1.00 2.80 3.682(3) 148

loop_
_geom_torsion_atom_site_label_1
_geom_torsion_atom_site_label_2
_geom_torsion_atom_site_label_3
_geom_torsion_atom_site_label_4
_geom_torsion
C6 C1 C2 C3 0.4(4)
C10 C1 C2 C3 179.3(3)
C1 C2 C3 C4 0.2(4)
C2 C3 C4 C5 -0.4(4)
C2 C3 C4 Br1 180.0(2)
C3 C4 C5 C6 0.0(4)
Br1 C4 C5 C6 179.6(2)
C4 C5 C6 C7 179.6(3)
C4 C5 C6 C1 0.6(4)
C2 C1 C6 C5 -0.8(4)
C10 C1 C6 C5 -179.8(2)
C2 C1 C6 C7 -179.7(2)
C10 C1 C6 C7 1.3(4)
C5 C6 C7 C8 -179.9(3)
C1 C6 C7 C8 -1.0(4)
C6 C7 C8 C9 -0.5(4)
C7 C8 C9 O1 -179.0(2)
C7 C8 C9 C10 1.6(4)
O1 C9 C10 C1 179.3(2)
C8 C9 C10 C1 -1.3(4)
O1 C9 C10 C11 -1.9(4)
C8 C9 C10 C11 177.5(2)
C2 C1 C10 C9 -179.1(3)
C6 C1 C10 C9 -0.2(4)
C2 C1 C10 C11 2.1(4)
C6 C1 C10 C11 -179.0(2)
C9 C10 C11 N1 43.5(3)
C1 C10 C11 N1 -137.8(3)
C9 C10 C11 C12 -78.8(3)
C1 C10 C11 C12 100.0(3)
N1 C11 C12 C17 -5.3(4)
C10 C11 C12 C17 115.8(3)
N1 C11 C12 C13 174.4(2)
C10 C11 C12 C13 -64.5(3)
C17 C12 C13 C14 0.7(4)
C11 C12 C13 C14 -179.1(3)
C12 C13 C14 C15 0.0(4)
C13 C14 C15 C16 -0.7(4)
C13 C14 C15 Cl1 178.3(2)
C14 C15 C16 C17 0.8(4)
Cl1 C15 C16 C17 -178.2(2)
C13 C12 C17 C16 -0.5(4)
C11 C12 C17 C16 179.2(3)
C15 C16 C17 C12 -0.2(4)
